data_4066834
loop_
_publ_author_name
'Qiu, Zaozao'
'Deng, Liang'
'Chan, Hoi-Shan'
'Xie, Zuowei'

_publ_section_title
;
 Synthesis and Structural Characterization of Group 10
 Metal&#x2212;Carboryne Complexes
;
_journal_issue 20
_journal_name_full Organometallics
_journal_page_first 4541
_journal_paper_doi 10.1021/om100669x
_journal_volume 29
_journal_year 2010
_chemical_formula_sum 'C44 H44 B10 Ni P2'
_chemical_formula_weight 801.54
_chemical_name_systematic
; 
 ? 
;
_space_group_IT_number 14
_symmetry_cell_setting monoclinic
_symmetry_space_group_name_Hall '-P 2yn'
_symmetry_space_group_name_H-M 'P 1 21/n 1'
_atom_sites_solution_hydrogens geom
_atom_sites_solution_primary direct
_atom_sites_solution_secondary difmap
_audit_creation_method SHELXL-97
_cell_angle_alpha 90.00
_cell_angle_beta 92.6820(10)
_cell_angle_gamma 90.00
_cell_formula_units_Z 4
_cell_length_a 12.9578(8)
_cell_length_b 21.0172(13)
_cell_length_c 15.3983(9)
_cell_measurement_reflns_used 304
_cell_measurement_temperature 296(2)
_cell_measurement_theta_max 15
_cell_measurement_theta_min 15
_cell_volume 4188.9(4)
_computing_cell_refinement 'BRUKER KAPPA APEXII DUO DIFFRACTOMETER'
_computing_data_collection 'BRUKER KAPPA APEXII DUO DIFFRACTOMETER'
_computing_data_reduction 'BRUKER KAPPA APEXII DUO DIFFRACTOMETER'
_computing_molecular_graphics 'SIEMENS SHELXTL'
_computing_publication_material 'SIEMENS SHELXTL'
_computing_structure_refinement 'SHELXL-97 (Sheldrick, 2008)'
_computing_structure_solution 'SHELXS-97 (Sheldrick, 2008)'
_diffrn_ambient_temperature 296(2)
_diffrn_measured_fraction_theta_full 1.000
_diffrn_measured_fraction_theta_max 1.000
_diffrn_measurement_device_type 'BRUKER KAPPA APEXII DUO DIFFRACTOMETER'
_diffrn_measurement_method 'PHI & OMEGA SCAN'
_diffrn_radiation_monochromator graphite
_diffrn_radiation_source 'fine-focus sealed tube'
_diffrn_radiation_type MoK\a
_diffrn_radiation_wavelength 0.71073
_diffrn_reflns_av_R_equivalents 0.0390
_diffrn_reflns_av_sigmaI/netI 0.0192
_diffrn_reflns_limit_h_max 15
_diffrn_reflns_limit_h_min -15
_diffrn_reflns_limit_k_max 24
_diffrn_reflns_limit_k_min -25
_diffrn_reflns_limit_l_max 18
_diffrn_reflns_limit_l_min -18
_diffrn_reflns_number 64690
_diffrn_reflns_theta_full 25.25
_diffrn_reflns_theta_max 25.25
_diffrn_reflns_theta_min 1.64
_exptl_absorpt_coefficient_mu 0.572
_exptl_absorpt_correction_T_max 0.7456
_exptl_absorpt_correction_T_min 0.6757
_exptl_absorpt_correction_type multi-scan
_exptl_crystal_colour red
_exptl_crystal_density_diffrn 1.271
_exptl_crystal_density_method 'not measured'
_exptl_crystal_description block
_exptl_crystal_F_000 1664
_exptl_crystal_size_max 0.50
_exptl_crystal_size_mid 0.40
_exptl_crystal_size_min 0.20
_refine_diff_density_max 0.368
_refine_diff_density_min -0.174
_refine_diff_density_rms 0.037
_refine_ls_extinction_method none
_refine_ls_goodness_of_fit_ref 1.051
_refine_ls_hydrogen_treatment riding
_refine_ls_matrix_type full
_refine_ls_number_parameters 514
_refine_ls_number_reflns 7596
_refine_ls_number_restraints 0
_refine_ls_restrained_S_all 1.051
_refine_ls_R_factor_all 0.0391
_refine_ls_R_factor_gt 0.0306
_refine_ls_shift/su_max 0.002
_refine_ls_shift/su_mean 0.000
_refine_ls_structure_factor_coef Fsqd
_refine_ls_weighting_details 'calc w=1/[\s^2^(Fo^2^)+(0.0449P)^2^+1.7002P] where P=(Fo^2^+2Fc^2^)/3'
_refine_ls_weighting_scheme calc
_refine_ls_wR_factor_gt 0.0812
_refine_ls_wR_factor_ref 0.0906
_reflns_number_gt 6592
_reflns_number_total 7596
_reflns_threshold_expression >2sigma(I)
_cod_data_source_file om100669x_si_001.cif
_cod_data_source_block 10
_cod_depositor_comments
;
The following automatic conversions were performed:

'_symmetry_cell_setting' value 'Monoclinic' changed to 'monoclinic'
according to /home/saulius/struct/CIF-dictionaries/cif_core.dic
dictionary named 'cif_core.dic' version 2.4.1 from 2010-06-29.

Automatic conversion script
Id: cif_fix_values 1715 2011-07-08 13:25:40Z adriana 
;
_cod_original_sg_symbol_H-M P2(1)/n
_cod_database_code 4066834

loop_
_symmetry_equiv_pos_as_xyz
'x, y, z'
'-x+1/2, y+1/2, -z+1/2'
'-x, -y, -z'
'x-1/2, -y-1/2, z-1/2'

loop_
_atom_site_label
_atom_site_type_symbol
_atom_site_fract_x
_atom_site_fract_y
_atom_site_fract_z
_atom_site_U_iso_or_equiv
_atom_site_adp_type
_atom_site_occupancy
_atom_site_symmetry_multiplicity
_atom_site_calc_flag
_atom_site_refinement_flags
Ni1 Ni 0.546219(17) 0.184831(10) 0.726585(14) 0.03388(8) Uani 1 1 d .
P1 P 0.50064(4) 0.28567(2) 0.70797(3) 0.03933(12) Uani 1 1 d .
P2 P 0.71404(4) 0.17521(2) 0.76030(3) 0.03725(12) Uani 1 1 d .
C1 C 0.41751(15) 0.13843(9) 0.70383(12) 0.0443(4) Uani 1 1 d .
C2 C 0.51121(16) 0.09591(9) 0.72213(12) 0.0435(4) Uani 1 1 d .
C11 C 0.42803(14) 0.12868(9) 0.89209(12) 0.0429(4) Uani 1 1 d .
C12 C 0.40844(19) 0.19226(10) 0.90414(14) 0.0543(5) Uani 1 1 d .
H12A H 0.3924 0.2174 0.8557 0.065 Uiso 1 1 calc R
C13 C 0.4117(2) 0.22030(12) 0.98573(16) 0.0658(6) Uani 1 1 d .
H13A H 0.3989 0.2636 0.9912 0.079 Uiso 1 1 calc R
C14 C 0.43360(19) 0.18459(14) 1.05755(15) 0.0659(7) Uani 1 1 d .
H14A H 0.4362 0.2032 1.1124 0.079 Uiso 1 1 calc R
C15 C 0.4517(2) 0.12137(15) 1.04836(15) 0.0780(8) Uani 1 1 d .
H15A H 0.4659 0.0965 1.0974 0.094 Uiso 1 1 calc R
C16 C 0.4494(2) 0.09352(12) 0.96707(15) 0.0662(6) Uani 1 1 d .
H16A H 0.4624 0.0502 0.9625 0.079 Uiso 1 1 calc R
C17 C 0.36130(15) 0.29771(9) 0.71265(13) 0.0443(4) Uani 1 1 d .
C18 C 0.29639(16) 0.27580(11) 0.64536(16) 0.0569(5) Uani 1 1 d .
H18A H 0.3241 0.2598 0.5952 0.068 Uiso 1 1 calc R
C19 C 0.19058(18) 0.27759(13) 0.65226(19) 0.0712(7) Uani 1 1 d .
H19A H 0.1474 0.2635 0.6063 0.085 Uiso 1 1 calc R
C20 C 0.1487(2) 0.30000(15) 0.7263(2) 0.0796(8) Uani 1 1 d .
H20A H 0.0774 0.3005 0.7308 0.096 Uiso 1 1 calc R
C21 C 0.2117(2) 0.32156(13) 0.79338(19) 0.0756(8) Uani 1 1 d .
H21A H 0.1832 0.3362 0.8440 0.091 Uiso 1 1 calc R
C22 C 0.31788(18) 0.32177(11) 0.78646(16) 0.0596(6) Uani 1 1 d .
H22A H 0.3603 0.3381 0.8315 0.072 Uiso 1 1 calc R
C23 C 0.53069(16) 0.31947(9) 0.60296(13) 0.0457(5) Uani 1 1 d .
C24 C 0.47793(18) 0.37164(11) 0.56727(15) 0.0567(5) Uani 1 1 d .
H24A H 0.4236 0.3893 0.5964 0.068 Uiso 1 1 calc R
C25 C 0.5054(2) 0.39742(13) 0.48922(17) 0.0715(7) Uani 1 1 d .
H25A H 0.4697 0.4324 0.4662 0.086 Uiso 1 1 calc R
C26 C 0.5847(2) 0.37159(16) 0.44574(17) 0.0804(8) Uani 1 1 d .
H26A H 0.6034 0.3893 0.3934 0.096 Uiso 1 1 calc R
C27 C 0.6367(2) 0.31979(16) 0.47888(17) 0.0800(8) Uani 1 1 d .
H27A H 0.6903 0.3021 0.4487 0.096 Uiso 1 1 calc R
C28 C 0.60998(17) 0.29359(12) 0.55712(14) 0.0591(6) Uani 1 1 d .
H28A H 0.6456 0.2582 0.5791 0.071 Uiso 1 1 calc R
C29 C 0.55438(15) 0.34105(9) 0.78944(13) 0.0453(4) Uani 1 1 d .
C30 C 0.5603(2) 0.40608(11) 0.77686(16) 0.0692(7) Uani 1 1 d .
H30A H 0.5353 0.4240 0.7248 0.083 Uiso 1 1 calc R
C31 C 0.6039(2) 0.44445(12) 0.84225(19) 0.0815(8) Uani 1 1 d .
H31A H 0.6066 0.4882 0.8341 0.098 Uiso 1 1 calc R
C32 C 0.6424(2) 0.41886(13) 0.91789(17) 0.0712(7) Uani 1 1 d .
H32A H 0.6738 0.4449 0.9603 0.085 Uiso 1 1 calc R
C33 C 0.63523(17) 0.35530(12) 0.93168(15) 0.0588(6) Uani 1 1 d .
H33A H 0.6598 0.3379 0.9842 0.071 Uiso 1 1 calc R
C34 C 0.59146(15) 0.31654(10) 0.86779(13) 0.0464(5) Uani 1 1 d .
H34A H 0.5869 0.2730 0.8778 0.056 Uiso 1 1 calc R
C35 C 0.79268(14) 0.24160(9) 0.80323(12) 0.0402(4) Uani 1 1 d .
C36 C 0.79224(15) 0.29801(10) 0.75653(13) 0.0465(4) Uani 1 1 d .
H36A H 0.7530 0.3010 0.7045 0.056 Uiso 1 1 calc R
C37 C 0.84923(17) 0.34978(10) 0.78614(15) 0.0558(5) Uani 1 1 d .
H37A H 0.8484 0.3873 0.7541 0.067 Uiso 1 1 calc R
C38 C 0.90717(18) 0.34591(11) 0.86288(16) 0.0606(6) Uani 1 1 d .
H38A H 0.9445 0.3810 0.8835 0.073 Uiso 1 1 calc R
C40 C 0.90985(18) 0.29027(12) 0.90883(16) 0.0641(6) Uani 1 1 d .
H40A H 0.9500 0.2874 0.9603 0.077 Uiso 1 1 calc R
C41 C 0.85339(16) 0.23826(10) 0.87941(14) 0.0537(5) Uani 1 1 d .
H41A H 0.8562 0.2006 0.9111 0.064 Uiso 1 1 calc R
C42 C 0.79248(15) 0.14734(9) 0.67190(13) 0.0449(4) Uani 1 1 d .
C43 C 0.89973(17) 0.14809(11) 0.68042(17) 0.0600(6) Uani 1 1 d .
H43A H 0.9327 0.1650 0.7302 0.072 Uiso 1 1 calc R
C44 C 0.9575(2) 0.12360(13) 0.6149(2) 0.0755(8) Uani 1 1 d .
H44A H 1.0293 0.1242 0.6208 0.091 Uiso 1 1 calc R
C45 C 0.9100(2) 0.09859(12) 0.54133(19) 0.0732(8) Uani 1 1 d .
H45A H 0.9494 0.0819 0.4978 0.088 Uiso 1 1 calc R
C46 C 0.8052(2) 0.09807(11) 0.53176(16) 0.0673(7) Uani 1 1 d .
H46A H 0.7730 0.0813 0.4816 0.081 Uiso 1 1 calc R
C47 C 0.74640(18) 0.12248(10) 0.59680(14) 0.0543(5) Uani 1 1 d .
H47A H 0.6747 0.1221 0.5897 0.065 Uiso 1 1 calc R
C48 C 0.73140(14) 0.11273(9) 0.84256(13) 0.0421(4) Uani 1 1 d .
C49 C 0.70052(17) 0.12327(11) 0.92618(14) 0.0551(5) Uani 1 1 d .
H49A H 0.6726 0.1625 0.9404 0.066 Uiso 1 1 calc R
C50 C 0.71057(19) 0.07634(13) 0.98875(16) 0.0677(6) Uani 1 1 d .
H50A H 0.6914 0.0845 1.0451 0.081 Uiso 1 1 calc R
C51 C 0.74873(19) 0.01778(12) 0.96800(18) 0.0692(7) Uani 1 1 d .
H51A H 0.7556 -0.0138 1.0102 0.083 Uiso 1 1 calc R
C52 C 0.7767(2) 0.00589(11) 0.88509(18) 0.0685(7) Uani 1 1 d .
H52A H 0.8011 -0.0342 0.8707 0.082 Uiso 1 1 calc R
C53 C 0.76891(17) 0.05316(10) 0.82225(15) 0.0559(5) Uani 1 1 d .
H53A H 0.7890 0.0448 0.7662 0.067 Uiso 1 1 calc R
B3 B 0.41710(18) 0.09652(10) 0.80045(15) 0.0452(5) Uani 1 1 d .
B4 B 0.30462(19) 0.10588(13) 0.73273(17) 0.0559(6) Uani 1 1 d .
H4 H 0.2380 0.1326 0.7553 0.067 Uiso 1 1 calc R
B5 B 0.3365(2) 0.10941(14) 0.62230(17) 0.0616(7) Uani 1 1 d .
H5 H 0.2902 0.1383 0.5754 0.074 Uiso 1 1 calc R
B6 B 0.4695(2) 0.10373(13) 0.61551(16) 0.0552(6) Uani 1 1 d .
H6 H 0.5098 0.1282 0.5638 0.066 Uiso 1 1 calc R
B7 B 0.4819(2) 0.02665(11) 0.76960(18) 0.0552(6) Uani 1 1 d .
H7 H 0.5325 0.0013 0.8174 0.066 Uiso 1 1 calc R
B8 B 0.3448(2) 0.02786(13) 0.7749(2) 0.0662(7) Uani 1 1 d .
H8 H 0.3036 0.0017 0.8246 0.079 Uiso 1 1 calc R
B9 B 0.2919(2) 0.03674(17) 0.6660(2) 0.0764(9) Uani 1 1 d .
H9 H 0.2156 0.0170 0.6469 0.092 Uiso 1 1 calc R
B10 B 0.3939(3) 0.03561(15) 0.5939(2) 0.0746(9) Uani 1 1 d .
H10 H 0.3836 0.0146 0.5286 0.090 Uiso 1 1 calc R
B11 B 0.5128(2) 0.03042(13) 0.65804(18) 0.0612(7) Uani 1 1 d .
H11 H 0.5823 0.0073 0.6345 0.073 Uiso 1 1 calc R
B12 B 0.4039(3) -0.01220(13) 0.6887(2) 0.0761(9) Uani 1 1 d .
H12 H 0.4018 -0.0644 0.6841 0.091 Uiso 1 1 calc R

loop_
_atom_site_aniso_label
_atom_site_aniso_U_11
_atom_site_aniso_U_22
_atom_site_aniso_U_33
_atom_site_aniso_U_23
_atom_site_aniso_U_13
_atom_site_aniso_U_12
Ni1 0.03648(13) 0.03005(13) 0.03495(13) -0.00138(8) -0.00005(9) 0.00078(9)
P1 0.0427(3) 0.0334(2) 0.0416(3) -0.00157(19) -0.0008(2) 0.00248(19)
P2 0.0375(2) 0.0357(2) 0.0386(3) -0.00033(19) 0.00311(19) 0.00298(18)
C1 0.0490(11) 0.0437(10) 0.0400(10) -0.0048(8) 0.0001(8) -0.0056(8)
C2 0.0524(11) 0.0361(10) 0.0421(10) -0.0010(8) 0.0020(8) -0.0041(8)
C11 0.0418(10) 0.0448(10) 0.0420(10) 0.0041(8) 0.0016(8) -0.0022(8)
C12 0.0742(15) 0.0475(12) 0.0417(11) 0.0016(9) 0.0070(10) 0.0025(10)
C13 0.0800(16) 0.0609(14) 0.0576(14) -0.0137(11) 0.0143(12) -0.0048(12)
C14 0.0593(14) 0.097(2) 0.0416(12) -0.0100(12) 0.0070(10) -0.0132(13)
C15 0.0900(19) 0.104(2) 0.0398(13) 0.0189(13) 0.0000(12) -0.0013(16)
C16 0.0849(17) 0.0588(14) 0.0546(14) 0.0147(11) 0.0009(12) 0.0043(12)
C17 0.0467(10) 0.0338(9) 0.0524(11) 0.0033(8) 0.0016(9) 0.0093(8)
C18 0.0502(12) 0.0596(13) 0.0607(13) -0.0074(11) 0.0005(10) 0.0046(10)
C19 0.0473(12) 0.0822(17) 0.0830(18) -0.0075(14) -0.0077(12) 0.0077(12)
C20 0.0475(13) 0.099(2) 0.093(2) 0.0011(17) 0.0071(14) 0.0256(14)
C21 0.0637(16) 0.0892(19) 0.0748(17) -0.0052(14) 0.0131(13) 0.0350(14)
C22 0.0606(14) 0.0564(13) 0.0617(14) -0.0068(10) 0.0006(11) 0.0229(11)
C23 0.0475(11) 0.0462(11) 0.0430(11) 0.0006(8) -0.0035(9) -0.0025(8)
C24 0.0594(13) 0.0548(13) 0.0552(13) 0.0103(10) -0.0023(10) 0.0004(10)
C25 0.0783(17) 0.0712(16) 0.0635(15) 0.0218(13) -0.0115(13) -0.0089(13)
C26 0.0751(17) 0.111(2) 0.0551(15) 0.0206(15) 0.0010(13) -0.0174(17)
C27 0.0623(15) 0.124(3) 0.0544(15) 0.0028(15) 0.0103(12) 0.0007(15)
C28 0.0529(12) 0.0753(15) 0.0488(12) -0.0001(11) 0.0002(10) 0.0065(11)
C29 0.0496(11) 0.0376(10) 0.0489(11) -0.0061(8) 0.0039(9) -0.0031(8)
C30 0.107(2) 0.0439(12) 0.0570(14) -0.0009(10) 0.0023(13) -0.0100(12)
C31 0.122(2) 0.0458(13) 0.0785(19) -0.0133(13) 0.0208(17) -0.0280(14)
C32 0.0759(16) 0.0788(18) 0.0601(15) -0.0263(13) 0.0154(13) -0.0265(14)
C33 0.0513(12) 0.0737(16) 0.0512(13) -0.0160(11) 0.0018(10) -0.0013(11)
C34 0.0415(10) 0.0488(11) 0.0488(11) -0.0066(9) 0.0025(9) 0.0025(8)
C35 0.0364(9) 0.0406(10) 0.0439(10) -0.0022(8) 0.0041(8) 0.0011(8)
C36 0.0468(11) 0.0496(11) 0.0434(11) 0.0027(9) 0.0050(8) -0.0023(9)
C37 0.0567(12) 0.0478(12) 0.0639(14) 0.0049(10) 0.0141(11) -0.0080(10)
C38 0.0572(13) 0.0561(14) 0.0688(15) -0.0108(11) 0.0055(11) -0.0153(11)
C40 0.0613(14) 0.0668(15) 0.0624(14) -0.0051(12) -0.0140(11) -0.0096(12)
C41 0.0545(12) 0.0479(12) 0.0577(13) 0.0028(10) -0.0090(10) -0.0004(9)
C42 0.0483(11) 0.0365(10) 0.0508(11) 0.0013(8) 0.0135(9) 0.0022(8)
C43 0.0508(12) 0.0580(13) 0.0725(15) -0.0036(11) 0.0162(11) 0.0005(10)
C44 0.0571(14) 0.0680(16) 0.105(2) -0.0010(15) 0.0368(15) 0.0031(12)
C45 0.090(2) 0.0520(14) 0.0822(18) -0.0067(13) 0.0482(16) -0.0007(13)
C46 0.0929(19) 0.0550(14) 0.0562(14) -0.0080(11) 0.0281(13) -0.0055(13)
C47 0.0598(13) 0.0527(12) 0.0516(12) -0.0036(10) 0.0151(10) -0.0013(10)
C48 0.0369(9) 0.0414(10) 0.0479(11) 0.0070(8) 0.0010(8) 0.0009(8)
C49 0.0533(12) 0.0561(13) 0.0566(13) 0.0097(10) 0.0117(10) 0.0097(10)
C50 0.0653(14) 0.0809(17) 0.0577(14) 0.0217(13) 0.0129(11) 0.0050(13)
C51 0.0641(14) 0.0670(16) 0.0763(17) 0.0297(13) 0.0021(13) 0.0029(12)
C52 0.0727(16) 0.0446(12) 0.0879(19) 0.0115(12) -0.0013(14) 0.0098(11)
C53 0.0620(13) 0.0461(12) 0.0598(13) 0.0043(10) 0.0033(10) 0.0060(10)
B3 0.0531(13) 0.0350(11) 0.0472(12) 0.0023(9) -0.0001(10) -0.0004(9)
B4 0.0469(13) 0.0637(16) 0.0565(15) -0.0110(12) -0.0034(11) -0.0010(11)
B5 0.0631(16) 0.0716(17) 0.0492(14) -0.0131(12) -0.0088(12) -0.0079(13)
B6 0.0628(15) 0.0586(15) 0.0440(13) -0.0096(11) -0.0011(11) -0.0034(12)
B7 0.0632(15) 0.0373(12) 0.0659(16) 0.0025(11) 0.0108(12) -0.0004(11)
B8 0.0698(17) 0.0537(15) 0.0763(19) -0.0082(13) 0.0161(14) -0.0237(13)
B9 0.0647(17) 0.089(2) 0.076(2) -0.0314(17) 0.0038(15) -0.0297(16)
B10 0.082(2) 0.0745(19) 0.0675(18) -0.0345(15) 0.0023(15) -0.0168(16)
B11 0.0745(17) 0.0473(14) 0.0626(16) -0.0138(12) 0.0106(13) -0.0062(12)
B12 0.089(2) 0.0413(14) 0.100(2) -0.0255(15) 0.0231(18) -0.0200(14)

loop_
_atom_type_symbol
_atom_type_description
_atom_type_scat_dispersion_real
_atom_type_scat_dispersion_imag
_atom_type_scat_source
C C 0.0033 0.0016 'International Tables Vol C Tables 4.2.6.8 and 6.1.1.4'
H H 0.0000 0.0000 'International Tables Vol C Tables 4.2.6.8 and 6.1.1.4'
B B 0.0013 0.0007 'International Tables Vol C Tables 4.2.6.8 and 6.1.1.4'
P P 0.1023 0.0942 'International Tables Vol C Tables 4.2.6.8 and 6.1.1.4'
Ni Ni 0.3393 1.1124 'International Tables Vol C Tables 4.2.6.8 and 6.1.1.4'

loop_
_geom_angle_atom_site_label_1
_geom_angle_atom_site_label_2
_geom_angle_atom_site_label_3
_geom_angle
C2 Ni1 C1 46.31(8)
C2 Ni1 P1 149.76(6)
C1 Ni1 P1 103.57(6)
C2 Ni1 P2 98.43(6)
C1 Ni1 P2 144.73(6)
P1 Ni1 P2 111.684(19)
C23 P1 C29 105.69(9)
C23 P1 C17 103.48(9)
C29 P1 C17 103.32(9)
C23 P1 Ni1 114.87(7)
C29 P1 Ni1 115.49(7)
C17 P1 Ni1 112.66(6)
C48 P2 C42 103.30(9)
C48 P2 C35 104.37(9)
C42 P2 C35 101.12(9)
C48 P2 Ni1 108.31(6)
C42 P2 Ni1 115.24(7)
C35 P2 Ni1 122.47(6)
C2 C1 B4 113.92(17)
C2 C1 B6 63.66(13)
B4 C1 B6 114.48(16)
C2 C1 B5 112.53(17)
B4 C1 B5 62.65(15)
B6 C1 B5 61.02(14)
C2 C1 B3 64.95(13)
B4 C1 B3 62.01(14)
B6 C1 B3 118.97(17)
B5 C1 B3 115.03(17)
C2 C1 Ni1 65.95(10)
B4 C1 Ni1 153.80(14)
B6 C1 Ni1 89.46(13)
B5 C1 Ni1 143.20(15)
B3 C1 Ni1 97.89(12)
C1 C2 B7 113.23(17)
C1 C2 B11 113.57(17)
B7 C2 B11 63.81(15)
C1 C2 B6 63.47(14)
B7 C2 B6 115.64(17)
B11 C2 B6 62.04(15)
C1 C2 B3 63.21(13)
B7 C2 B3 61.90(13)
B11 C2 B3 115.71(16)
B6 C2 B3 117.39(17)
C1 C2 Ni1 67.74(10)
B7 C2 Ni1 152.11(15)
B11 C2 Ni1 143.21(15)
B6 C2 Ni1 90.25(12)
B3 C2 Ni1 97.97(11)
C12 C11 C16 115.9(2)
C12 C11 B3 122.14(18)
C16 C11 B3 121.76(19)
C11 C12 C13 122.5(2)
C14 C13 C12 120.0(2)
C13 C14 C15 119.2(2)
C14 C15 C16 120.8(2)
C15 C16 C11 121.6(2)
C18 C17 C22 118.7(2)
C18 C17 P1 119.45(16)
C22 C17 P1 121.47(16)
C19 C18 C17 120.3(2)
C20 C19 C18 120.5(2)
C21 C20 C19 119.9(2)
C20 C21 C22 120.3(2)
C21 C22 C17 120.3(2)
C28 C23 C24 118.1(2)
C28 C23 P1 119.54(16)
C24 C23 P1 122.38(17)
C25 C24 C23 120.8(2)
C26 C25 C24 120.1(2)
C25 C26 C27 120.2(3)
C26 C27 C28 120.2(3)
C27 C28 C23 120.6(2)
C34 C29 C30 118.21(19)
C34 C29 P1 118.02(15)
C30 C29 P1 123.77(17)
C29 C30 C31 119.7(2)
C32 C31 C30 120.9(2)
C33 C32 C31 119.9(2)
C32 C33 C34 120.0(2)
C29 C34 C33 121.3(2)
C41 C35 C36 118.14(18)
C41 C35 P2 123.49(15)
C36 C35 P2 118.36(14)
C37 C36 C35 120.90(19)
C38 C37 C36 120.0(2)
C40 C38 C37 119.7(2)
C38 C40 C41 120.5(2)
C40 C41 C35 120.7(2)
C47 C42 C43 118.37(19)
C47 C42 P2 120.70(16)
C43 C42 P2 120.87(17)
C44 C43 C42 120.0(2)
C45 C44 C43 120.5(2)
C46 C45 C44 120.1(2)
C45 C46 C47 119.9(2)
C42 C47 C46 121.0(2)
C49 C48 C53 118.35(19)
C49 C48 P2 119.82(15)
C53 C48 P2 121.70(16)
C50 C49 C48 120.9(2)
C51 C50 C49 120.2(2)
C52 C51 C50 119.8(2)
C51 C52 C53 120.5(2)
C48 C53 C52 120.3(2)
C11 B3 C1 123.50(16)
C11 B3 C2 125.90(17)
C1 B3 C2 51.85(11)
C11 B3 B8 125.59(19)
C1 B3 B8 104.42(17)
C2 B3 B8 102.75(17)
C11 B3 B4 121.50(18)
C1 B3 B4 57.99(13)
C2 B3 B4 100.15(16)
B8 B3 B4 62.69(16)
C11 B3 B7 125.23(18)
C1 B3 B7 99.87(16)
C2 B3 B7 56.98(13)
B8 B3 B7 60.80(15)
B4 B3 B7 108.90(18)
C1 B4 B3 60.00(13)
C1 B4 B5 59.17(14)
B3 B4 B5 110.46(19)
C1 B4 B9 103.61(18)
B3 B4 B9 107.53(19)
B5 B4 B9 59.99(17)
C1 B4 B8 102.73(17)
B3 B4 B8 58.45(14)
B5 B4 B8 107.6(2)
B9 B4 B8 59.41(17)
C1 B5 B6 59.44(14)
C1 B5 B4 58.18(13)
B6 B5 B4 109.38(18)
C1 B5 B9 103.16(19)
B6 B5 B9 107.7(2)
B4 B5 B9 60.37(16)
C1 B5 B10 103.94(19)
B6 B5 B10 59.89(16)
B4 B5 B10 108.5(2)
B9 B5 B10 59.46(18)
C1 B6 C2 52.87(12)
C1 B6 B5 59.54(14)
C2 B6 B5 102.62(18)
C1 B6 B11 102.03(18)
C2 B6 B11 58.48(14)
B5 B6 B11 109.8(2)
C1 B6 B10 105.14(19)
C2 B6 B10 104.6(2)
B5 B6 B10 61.39(17)
B11 B6 B10 61.40(17)
C2 B7 B12 103.12(19)
C2 B7 B3 61.12(13)
B12 B7 B3 108.1(2)
C2 B7 B8 104.68(18)
B12 B7 B8 60.03(17)
B3 B7 B8 59.26(14)
C2 B7 B11 58.47(13)
B12 B7 B11 59.20(16)
B3 B7 B11 110.64(18)
B8 B7 B11 108.2(2)
B3 B8 B12 108.23(19)
B3 B8 B7 59.95(14)
B12 B8 B7 59.54(17)
B3 B8 B9 107.5(2)
B12 B8 B9 60.61(19)
B7 B8 B9 107.3(2)
B3 B8 B4 58.86(14)
B12 B8 B4 106.6(2)
B7 B8 B4 105.31(18)
B9 B8 B4 58.98(17)
B10 B9 B5 60.49(18)
B10 B9 B4 108.8(2)
B5 B9 B4 59.64(16)
B10 B9 B8 108.8(2)
B5 B9 B8 109.13(18)
B4 B9 B8 61.62(16)
B10 B9 B12 59.60(19)
B5 B9 B12 107.0(2)
B4 B9 B12 107.60(19)
B8 B9 B12 59.28(19)
B6 B10 B9 107.3(2)
B6 B10 B12 106.7(2)
B9 B10 B12 61.2(2)
B6 B10 B5 58.72(16)
B9 B10 B5 60.05(18)
B12 B10 B5 107.8(2)
B6 B10 B11 59.25(15)
B9 B10 B11 107.6(2)
B12 B10 B11 58.93(18)
B5 B10 B11 105.98(18)
C2 B11 B12 103.09(19)
C2 B11 B6 59.48(13)
B12 B11 B6 107.6(2)
C2 B11 B7 57.71(13)
B12 B11 B7 59.92(17)
B6 B11 B7 108.44(19)
C2 B11 B10 103.77(19)
B12 B11 B10 59.92(19)
B6 B11 B10 59.36(16)
B7 B11 B10 107.9(2)
B11 B12 B7 60.88(16)
B11 B12 B10 61.15(18)
B7 B12 B10 109.65(19)
B11 B12 B8 109.86(18)
B7 B12 B8 60.43(16)
B10 B12 B8 109.2(2)
B11 B12 B9 107.9(2)
B7 B12 B9 107.59(19)
B10 B12 B9 59.24(19)
B8 B12 B9 60.12(18)

loop_
_geom_bond_atom_site_label_1
_geom_bond_atom_site_label_2
_geom_bond_distance
Ni1 C2 1.9235(19)
Ni1 C1 1.9495(19)
Ni1 P1 2.2151(5)
Ni1 P2 2.2211(5)
P1 C23 1.825(2)
P1 C29 1.825(2)
P1 C17 1.828(2)
P2 C48 1.8311(19)
P2 C42 1.833(2)
P2 C35 1.8328(19)
C1 C2 1.523(3)
C1 B4 1.693(3)
C1 B6 1.709(3)
C1 B5 1.711(3)
C1 B3 1.729(3)
C2 B7 1.680(3)
C2 B11 1.694(3)
C2 B6 1.712(3)
C2 B3 1.755(3)
C11 C12 1.374(3)
C11 C16 1.388(3)
C11 B3 1.565(3)
C12 C13 1.387(3)
C13 C14 1.355(4)
C14 C15 1.358(4)
C15 C16 1.381(4)
C17 C18 1.383(3)
C17 C22 1.387(3)
C18 C19 1.381(3)
C19 C20 1.369(4)
C20 C21 1.364(4)
C21 C22 1.385(4)
C23 C28 1.385(3)
C23 C24 1.392(3)
C24 C25 1.380(3)
C25 C26 1.365(4)
C26 C27 1.367(4)
C27 C28 1.383(4)
C29 C34 1.378(3)
C29 C30 1.383(3)
C30 C31 1.389(3)
C31 C32 1.357(4)
C32 C33 1.356(4)
C33 C34 1.379(3)
C35 C41 1.383(3)
C35 C36 1.386(3)
C36 C37 1.381(3)
C37 C38 1.372(3)
C38 C40 1.366(3)
C40 C41 1.380(3)
C42 C47 1.379(3)
C42 C43 1.390(3)
C43 C44 1.384(3)
C44 C45 1.368(4)
C45 C46 1.359(4)
C46 C47 1.385(3)
C48 C49 1.384(3)
C48 C53 1.384(3)
C49 C50 1.381(3)
C50 C51 1.370(4)
C51 C52 1.366(4)
C52 C53 1.387(3)
B3 B8 1.755(3)
B3 B4 1.763(3)
B3 B7 1.768(3)
B4 B5 1.770(4)
B4 B9 1.783(4)
B4 B8 1.830(4)
B5 B6 1.736(4)
B5 B9 1.776(5)
B5 B10 1.784(4)
B6 B11 1.756(4)
B6 B10 1.758(4)
B7 B12 1.767(4)
B7 B8 1.783(4)
B7 B11 1.784(4)
B8 B12 1.776(4)
B8 B9 1.791(5)
B9 B10 1.765(5)
B9 B12 1.800(5)
B10 B12 1.772(5)
B10 B11 1.794(4)
B11 B12 1.754(4)
